data_9004645
loop_
_publ_author_name
'Sokolova, E. V.'
'Hawthorne, F. C.'

_publ_section_title
;
 The crystal chemistry of the [M3_11-14] trimeric structures:
 From hyperagpaitic complexes to saline lakes
;
_journal_name_full 'The Canadian Mineralogist'
_journal_page_first 1275
_journal_page_last 1294
_journal_paper_doi 10.2113/gscanmin.39.5.1275
_journal_volume 39
_journal_year 2001
_chemical_formula_sum 'Ca1.96 F2 Na4.04 O8 P2'
_chemical_name_mineral Nacaphite
_space_group_IT_number 2
_symmetry_space_group_name_Hall '-P 1'
_symmetry_space_group_name_H-M 'P -1'
_cell_angle_alpha 90.002
_cell_angle_beta 89.998
_cell_angle_gamma 89.965
_cell_length_a 5.3232
_cell_length_b 12.2103
_cell_length_c 7.0961
_cell_formula_units_Z 2
_cell_volume 461.231
_database_code_amcsd 0005738
_exptl_crystal_density_diffrn 2.876
_cod_original_formula_sum 'Ca1.96 Na4.04 P2 F2 O8'
_cod_database_code 9004645

loop_
_space_group_symop_operation_xyz
x,y,z
-x,-y,-z

loop_
_atom_site_aniso_label
_atom_site_aniso_U_11
_atom_site_aniso_U_22
_atom_site_aniso_U_33
_atom_site_aniso_U_12
_atom_site_aniso_U_13
_atom_site_aniso_U_23
CaM(1) 0.01800 0.01470 0.01540 -0.00290 0.00420 -0.00290
NaM(1) 0.01800 0.01470 0.01540 -0.00290 0.00420 -0.00290
NaM(2) 0.01760 0.01330 0.01400 -0.00270 -0.00270 0.00280
CaM(2) 0.01760 0.01330 0.01400 -0.00270 -0.00270 0.00280
NaM(3) 0.02450 0.01820 0.01830 -0.00030 0.00110 0.00010
CaM(3) 0.02450 0.01820 0.01830 -0.00030 0.00110 0.00010
NaM(4) 0.05030 0.01110 0.01030 0.00100 0.00520 -0.00020
CaM(4) 0.05030 0.01110 0.01030 0.00100 0.00520 -0.00020
NaM(5) 0.05080 0.01300 0.01180 -0.00120 -0.00350 0.00030
CaM(5) 0.05080 0.01300 0.01180 -0.00120 -0.00350 0.00030
Na 0.01070 0.01380 0.05070 -0.00120 0.00170 0.00040
P(1) 0.01240 0.00790 0.01260 -0.00160 0.00120 0.00020
P(2) 0.00790 0.00980 0.01040 -0.00020 0.00070 -0.00020
F(1) 0.00730 0.02040 0.03830 -0.00270 0.00130 0.00020
F(2) 0.01740 0.01380 0.03920 -0.00280 0.00150 -0.00120
O(1) 0.01080 0.01910 0.02070 -0.00130 -0.00020 0.00030
O(2) 0.03300 0.01720 0.01600 -0.00190 0.01440 0.00180
O(3) 0.03550 0.01690 0.01590 -0.00270 -0.01310 -0.00160
O(4) 0.02230 0.00940 0.03280 0.00320 0.00020 0.00000
O(5) 0.02250 0.00860 0.03840 -0.00380 0.00090 -0.00090
O(6) 0.01300 0.01570 0.06240 -0.00110 0.00050 -0.00020
O(7) 0.11650 0.01400 0.05940 -0.01270 0.07010 -0.01200
O(8) 0.11650 0.01430 0.05440 -0.01290 -0.00627 0.01110

loop_
_atom_site_label
_atom_site_fract_x
_atom_site_fract_y
_atom_site_fract_z
_atom_site_occupancy
_atom_site_U_iso_or_equiv
CaM(1) -0.23360 0.82980 0.48940 0.50000 0.01600
NaM(1) -0.23360 0.82980 0.48940 0.50000 0.01600
NaM(2) -0.23340 0.82970 0.01060 0.53000 0.01500
CaM(2) -0.23340 0.82970 0.01060 0.47000 0.01500
NaM(3) 0.23650 0.90960 0.25010 0.95000 0.02030
CaM(3) 0.23650 0.90960 0.25010 0.05000 0.02030
NaM(4) 0.24650 0.66910 0.01390 0.55000 0.02390
CaM(4) 0.24650 0.66910 0.01390 0.45000 0.02390
NaM(5) 0.24650 0.66910 0.48600 0.51000 0.02510
CaM(5) 0.24650 0.66910 0.48600 0.49000 0.02510
Na -0.26380 0.58750 0.25020 1.00000 0.02510
P(1) -0.20480 0.58680 0.75010 1.00000 0.01100
P(2) 0.29560 0.91650 0.75000 1.00000 0.00940
F(1) 0.00380 0.73710 0.24980 1.00000 0.02200
F(2) -0.49730 0.75780 0.24960 1.00000 0.02350
O(1) -0.41340 0.91600 0.74990 1.00000 0.01690
O(2) 0.20110 0.85630 0.92620 1.00000 0.02200
O(3) 0.20070 0.85630 0.57380 1.00000 0.02270
O(4) 0.19950 0.03480 0.75020 1.00000 0.02150
O(5) -0.30350 0.46900 0.75030 1.00000 0.02320
O(6) 0.08030 0.58640 0.75000 1.00000 0.03040
O(7) -0.29500 0.64750 0.92400 1.00000 0.06330
O(8) -0.29600 0.64760 0.57640 1.00000 0.06170

loop_
_cod_related_entry_id
_cod_related_entry_database
_cod_related_entry_code
1 AMCSD 0005738
